data_2234413
loop_
_publ_author_name
'Kargar, Hadi'
'Sharafi, Zahra'
'Kia, Reza'
'Tahir, Muhammad Nawaz'

_publ_section_title
;
 (<i>E</i>)-4-[(4-Diethylamino-2-hydroxybenzylidene)amino]benzoic acid
;
_journal_coeditor_code SU2388
_journal_issue 4
_journal_name_full 'Acta Crystallographica Section E'
_journal_page_first o1036
_journal_paper_doi 10.1107/S160053681200997X
_journal_volume 68
_journal_year 2012
_chemical_formula_iupac 'C18 H20 N2 O3'
_chemical_formula_moiety 'C18 H20 N2 O3'
_chemical_formula_sum 'C18 H20 N2 O3'
_chemical_formula_weight 312.36
_chemical_name_systematic
;
(<i>E</i>)-4-[(4-Diethylamino-2-hydroxybenzylidene)amino]benzoic acid
;
_space_group_IT_number 14
_symmetry_cell_setting monoclinic
_symmetry_space_group_name_Hall '-P 2ybc'
_symmetry_space_group_name_H-M 'P 1 21/c 1'
_atom_sites_solution_hydrogens geom
_atom_sites_solution_primary direct
_atom_sites_solution_secondary difmap
_audit_creation_method SHELXL-97
_cell_angle_alpha 90.00
_cell_angle_beta 93.001(3)
_cell_angle_gamma 90.00
_cell_formula_units_Z 4
_cell_length_a 12.4216(8)
_cell_length_b 8.1511(6)
_cell_length_c 16.0820(11)
_cell_measurement_reflns_used 3270
_cell_measurement_temperature 296(2)
_cell_measurement_theta_max 28.75
_cell_measurement_theta_min 2.76
_cell_volume 1626.06(19)
_computing_cell_refinement 'SAINT (Bruker, 2005)'
_computing_data_collection 'APEX2 (Bruker, 2005)'
_computing_data_reduction 'SAINT (Bruker, 2005)'
_computing_molecular_graphics 'SHELXTL (Sheldrick, 2008)'
_computing_publication_material 'SHELXTL (Sheldrick, 2008) and PLATON (Spek, 2009)'
_computing_structure_refinement 'SHELXL97 (Sheldrick, 2008)'
_computing_structure_solution 'SHELXS97 (Sheldrick, 2008)'
_diffrn_ambient_temperature 296(2)
_diffrn_measured_fraction_theta_full 0.998
_diffrn_measured_fraction_theta_max 0.998
_diffrn_measurement_device_type
;
Bruker SMART APEXII CCD area-detector
;
_diffrn_measurement_method '\f and \w scans'
_diffrn_radiation_monochromator graphite
_diffrn_radiation_source 'fine-focus sealed tube'
_diffrn_radiation_type MoK\a
_diffrn_radiation_wavelength 0.71073
_diffrn_reflns_av_R_equivalents 0.0973
_diffrn_reflns_av_sigmaI/netI 0.1409
_diffrn_reflns_limit_h_max 12
_diffrn_reflns_limit_h_min -14
_diffrn_reflns_limit_k_max 9
_diffrn_reflns_limit_k_min -9
_diffrn_reflns_limit_l_max 19
_diffrn_reflns_limit_l_min -19
_diffrn_reflns_number 11192
_diffrn_reflns_theta_full 25.00
_diffrn_reflns_theta_max 25.00
_diffrn_reflns_theta_min 2.54
_diffrn_standards_number 0
_exptl_absorpt_coefficient_mu 0.088
_exptl_absorpt_correction_T_max 0.9913
_exptl_absorpt_correction_T_min 0.9784
_exptl_absorpt_correction_type multi-scan
_exptl_absorpt_process_details '(<i>SADABS</i>; Bruker, 2005)'
_exptl_crystal_colour pale-yellow
_exptl_crystal_density_diffrn 1.276
_exptl_crystal_density_method 'not measured'
_exptl_crystal_description block
_exptl_crystal_F_000 664
_exptl_crystal_size_max 0.25
_exptl_crystal_size_mid 0.12
_exptl_crystal_size_min 0.10
_refine_diff_density_max 0.137
_refine_diff_density_min -0.126
_refine_ls_extinction_method none
_refine_ls_goodness_of_fit_ref 0.940
_refine_ls_hydrogen_treatment constr
_refine_ls_matrix_type full
_refine_ls_number_parameters 219
_refine_ls_number_reflns 2872
_refine_ls_number_restraints 0
_refine_ls_restrained_S_all 0.940
_refine_ls_R_factor_all 0.2308
_refine_ls_R_factor_gt 0.0575
_refine_ls_shift/su_max 0.000
_refine_ls_shift/su_mean 0.000
_refine_ls_structure_factor_coef Fsqd
_refine_ls_weighting_details 'calc w=1/[\s^2^(Fo^2^)+(0.0393P)^2^] where P=(Fo^2^+2Fc^2^)/3'
_refine_ls_weighting_scheme calc
_refine_ls_wR_factor_gt 0.0867
_refine_ls_wR_factor_ref 0.1327
_reflns_number_gt 918
_reflns_number_total 2872
_reflns_threshold_expression I>2\s(I)
_cod_data_source_file su2388.cif
_cod_data_source_block I
_cod_original_sg_symbol_H-M 'P 21/c'
_cod_database_code 2234413
_cod_database_fobs_code 2234413

loop_
_symmetry_equiv_pos_as_xyz
'x, y, z'
'-x, y+1/2, -z+1/2'
'-x, -y, -z'
'x, -y-1/2, z-1/2'

loop_
_atom_site_type_symbol
_atom_site_label
_atom_site_fract_x
_atom_site_fract_y
_atom_site_fract_z
_atom_site_U_iso_or_equiv
_atom_site_adp_type
_atom_site_calc_flag
_atom_site_refinement_flags
_atom_site_occupancy
_atom_site_symmetry_multiplicity
_atom_site_disorder_assembly
_atom_site_disorder_group
C C1 0.9492(3) 0.4842(5) 0.8861(2) 0.0584(12) Uani d . 1 1 . .
C C2 0.9076(3) 0.4702(5) 0.7993(2) 0.0508(11) Uani d . 1 1 . .
C C3 0.8265(3) 0.3620(5) 0.7757(2) 0.0684(13) Uani d . 1 1 . .
H H18 0.7990 0.2917 0.8150 0.082 Uiso calc R 1 1 . .
C C4 0.7858(3) 0.3574(5) 0.6946(2) 0.0703(13) Uani d . 1 1 . .
H H17 0.7299 0.2852 0.6801 0.084 Uiso calc R 1 1 . .
C C5 0.8256(3) 0.4564(5) 0.6347(2) 0.0541(12) Uani d . 1 1 . .
C C6 0.9084(3) 0.5642(5) 0.6578(2) 0.0657(13) Uani d . 1 1 . .
H H10 0.9371 0.6327 0.6184 0.079 Uiso calc R 1 1 . .
C C7 0.9481(3) 0.5692(5) 0.7398(2) 0.0633(12) Uani d . 1 1 . .
H H11 1.0036 0.6416 0.7547 0.076 Uiso calc R 1 1 . .
C C8 0.8135(3) 0.5152(5) 0.4913(2) 0.0627(13) Uani d . 1 1 . .
H H7 0.8806 0.5655 0.4982 0.075 Uiso calc R 1 1 . .
C C9 0.7599(3) 0.5179(5) 0.4096(2) 0.0507(11) Uani d . 1 1 . .
C C10 0.8031(3) 0.5970(5) 0.3437(2) 0.0644(12) Uani d . 1 1 . .
H H5 0.8700 0.6476 0.3520 0.077 Uiso calc R 1 1 . .
C C11 0.7519(3) 0.6043(5) 0.2663(2) 0.0627(12) Uani d . 1 1 . .
H H4 0.7842 0.6589 0.2234 0.075 Uiso calc R 1 1 . .
C C12 0.6503(4) 0.5293(5) 0.2515(2) 0.0655(13) Uani d . 1 1 A .
C C13 0.6062(3) 0.4454(5) 0.3171(2) 0.0696(14) Uani d . 1 1 . .
H H15 0.5408 0.3909 0.3083 0.084 Uiso calc R 1 1 . .
C C14 0.6582(4) 0.4422(5) 0.3949(2) 0.0614(12) Uani d . 1 1 . .
C C15 0.6378(3) 0.6430(6) 0.1074(2) 0.0862(15) Uani d . 1 1 A .
H H2A 0.6707 0.7408 0.1319 0.103 Uiso calc R 1 1 . .
H H2B 0.5769 0.6770 0.0713 0.103 Uiso calc R 1 1 . .
C C16 0.7176(4) 0.5578(5) 0.0570(3) 0.1024(17) Uani d . 1 1 . .
H H1A 0.7796 0.5285 0.0920 0.154 Uiso calc R 1 1 . .
H H1B 0.7391 0.6293 0.0134 0.154 Uiso calc R 1 1 . .
H H1C 0.6856 0.4604 0.0329 0.154 Uiso calc R 1 1 . .
C C17 0.4751(11) 0.5013(14) 0.1607(7) 0.089(5) Uani d P 0.549(11) 1 A 1
H H17A 0.4373 0.5097 0.2118 0.107 Uiso calc PR 0.549(11) 1 A 1
H H17B 0.4407 0.5708 0.1182 0.107 Uiso calc PR 0.549(11) 1 A 1
C C18 0.4858(16) 0.3342(18) 0.1334(11) 0.111(6) Uani d P 0.549(11) 1 A 1
H H18A 0.4156 0.2891 0.1200 0.167 Uiso calc PR 0.549(11) 1 A 1
H H18B 0.5212 0.2706 0.1771 0.167 Uiso calc PR 0.549(11) 1 A 1
H H18C 0.5277 0.3313 0.0850 0.167 Uiso calc PR 0.549(11) 1 A 1
C C17A 0.5142(16) 0.405(2) 0.1518(10) 0.058(5) Uani d P 0.451(11) 1 A 2
H H17C 0.5183 0.3745 0.0937 0.070 Uiso calc PR 0.451(11) 1 A 2
H H17D 0.5286 0.3077 0.1855 0.070 Uiso calc PR 0.451(11) 1 A 2
C C18A 0.40179(14) 0.4703(4) 0.16718(11) 0.075(4) Uani d P 0.451(11) 1 A 2
H H18D 0.3490 0.3878 0.1523 0.112 Uiso calc PR 0.451(11) 1 A 2
H H18E 0.3880 0.5665 0.1339 0.112 Uiso calc PR 0.451(11) 1 A 2
H H18F 0.3977 0.4977 0.2250 0.112 Uiso calc PR 0.451(11) 1 A 2
N N1 0.77425(12) 0.44793(19) 0.55449(9) 0.0639(11) Uani d R 1 1 . .
N N2 0.59881(15) 0.5375(3) 0.17449(16) 0.0925(14) Uani d R 1 1 . .
O O1 1.00875(12) 0.59948(19) 0.90912(8) 0.0827(10) Uani d R 1 1 . .
O O2 0.91877(12) 0.37246(19) 0.93606(10) 0.0889(10) Uani d R 1 1 . .
H H2 0.9476 0.3876 0.9825 0.133 Uiso calc R 1 1 . .
O O3 0.6110(2) 0.3604(4) 0.45575(15) 0.0883(10) Uani d . 1 1 . .
H H3 0.6443 0.3772 0.5003 0.132 Uiso calc R 1 1 . .

loop_
_atom_site_aniso_label
_atom_site_aniso_U_11
_atom_site_aniso_U_22
_atom_site_aniso_U_33
_atom_site_aniso_U_12
_atom_site_aniso_U_13
_atom_site_aniso_U_23
C1 0.061(3) 0.068(3) 0.045(3) 0.010(3) -0.004(2) 0.005(2)
C2 0.049(3) 0.055(3) 0.047(3) 0.003(2) -0.007(2) -0.001(2)
C3 0.078(3) 0.078(4) 0.049(3) -0.012(3) -0.002(2) 0.009(2)
C4 0.078(3) 0.078(4) 0.053(3) -0.026(3) -0.010(3) 0.005(3)
C5 0.065(3) 0.053(3) 0.044(2) 0.003(2) -0.005(2) -0.004(2)
C6 0.078(4) 0.072(3) 0.046(3) -0.016(3) -0.001(2) 0.005(2)
C7 0.068(3) 0.066(3) 0.055(3) -0.016(2) -0.009(2) 0.000(2)
C8 0.069(3) 0.058(3) 0.060(3) 0.004(2) -0.007(3) -0.013(2)
C9 0.056(3) 0.051(3) 0.044(3) 0.000(2) -0.004(2) -0.003(2)
C10 0.064(3) 0.076(3) 0.054(3) -0.005(3) 0.004(2) 0.003(3)
C11 0.068(3) 0.076(3) 0.043(3) -0.010(3) -0.005(2) 0.008(2)
C12 0.064(3) 0.081(4) 0.050(3) -0.011(3) -0.008(3) 0.006(3)
C13 0.073(3) 0.085(4) 0.050(3) -0.024(3) -0.011(3) 0.007(3)
C14 0.077(4) 0.058(3) 0.049(3) -0.011(3) 0.006(3) 0.009(2)
C15 0.076(4) 0.121(4) 0.060(3) 0.000(3) -0.011(3) 0.016(3)
C16 0.111(5) 0.116(5) 0.079(3) 0.000(3) -0.002(3) -0.005(3)
C17 0.112(15) 0.077(10) 0.078(7) 0.023(9) 0.002(7) 0.012(7)
C18 0.138(15) 0.088(14) 0.109(13) -0.014(10) 0.007(9) -0.011(9)
C17A 0.076(11) 0.055(14) 0.040(7) 0.008(10) -0.024(7) -0.009(9)
C18A 0.034(7) 0.100(11) 0.090(8) 0.013(6) 0.000(6) 0.013(7)
N1 0.080(3) 0.066(3) 0.045(2) -0.0010(19) -0.007(2) 0.0019(19)
N2 0.071(3) 0.155(4) 0.050(2) -0.037(3) -0.015(2) 0.022(3)
O1 0.097(2) 0.089(2) 0.0590(19) -0.0284(19) -0.0243(16) 0.0038(17)
O2 0.124(3) 0.090(2) 0.0495(18) -0.023(2) -0.0197(17) 0.0063(17)
O3 0.105(3) 0.105(2) 0.0537(18) -0.042(2) -0.0093(17) 0.0086(19)

loop_
_atom_type_symbol
_atom_type_description
_atom_type_scat_dispersion_real
_atom_type_scat_dispersion_imag
_atom_type_scat_source
C C 0.0033 0.0016 'International Tables Vol C Tables 4.2.6.8 and 6.1.1.4'
H H 0.0000 0.0000 'International Tables Vol C Tables 4.2.6.8 and 6.1.1.4'
N N 0.0061 0.0033 'International Tables Vol C Tables 4.2.6.8 and 6.1.1.4'
O O 0.0106 0.0060 'International Tables Vol C Tables 4.2.6.8 and 6.1.1.4'

loop_
_geom_angle_atom_site_label_1
_geom_angle_atom_site_label_2
_geom_angle_atom_site_label_3
_geom_angle
O1 C1 O2 122.8(3)
O1 C1 C2 121.2(3)
O2 C1 C2 116.0(4)
C7 C2 C3 118.4(3)
C7 C2 C1 119.7(4)
C3 C2 C1 121.9(4)
C4 C3 C2 120.4(4)
C4 C3 H18 119.8
C2 C3 H18 119.8
C5 C4 C3 121.6(4)
C5 C4 H17 119.2
C3 C4 H17 119.2
C4 C5 C6 118.3(3)
C4 C5 N1 116.9(4)
C6 C5 N1 124.7(4)
C7 C6 C5 119.7(4)
C7 C6 H10 120.1
C5 C6 H10 120.1
C2 C7 C6 121.6(4)
C2 C7 H11 119.2
C6 C7 H11 119.2
N1 C8 C9 123.8(4)
N1 C8 H7 118.1
C9 C8 H7 118.1
C10 C9 C14 117.2(4)
C10 C9 C8 122.0(4)
C14 C9 C8 120.8(4)
C11 C10 C9 122.7(4)
C11 C10 H5 118.7
C9 C10 H5 118.7
C10 C11 C12 120.2(4)
C10 C11 H4 119.9
C12 C11 H4 119.9
N2 C12 C13 121.8(4)
N2 C12 C11 120.3(4)
C13 C12 C11 118.0(4)
C14 C13 C12 120.8(4)
C14 C13 H15 119.6
C12 C13 H15 119.6
O3 C14 C13 117.9(4)
O3 C14 C9 121.0(4)
C13 C14 C9 121.1(4)
N2 C15 C16 112.3(4)
N2 C15 H2A 109.1
C16 C15 H2A 109.1
N2 C15 H2B 109.1
C16 C15 H2B 109.1
H2A C15 H2B 107.9
C15 C16 H1A 109.5
C15 C16 H1B 109.5
H1A C16 H1B 109.5
C15 C16 H1C 109.5
H1A C16 H1C 109.5
H1B C16 H1C 109.5
C18 C17 N2 96.6(12)
C18 C17 H17A 112.4
N2 C17 H17A 112.4
C18 C17 H17B 112.4
N2 C17 H17B 112.4
H17A C17 H17B 110.0
C18A C17A N2 109.6(11)
C18A C17A H17C 109.8
N2 C17A H17C 109.8
C18A C17A H17D 109.8
N2 C17A H17D 109.8
H17C C17A H17D 108.2
C17A C18A H18D 109.5
C17A C18A H18E 109.5
H18D C18A H18E 109.5
C17A C18A H18F 109.5
H18D C18A H18F 109.5
H18E C18A H18F 109.5
C8 N1 C5 122.4(3)
C12 N2 C15 122.2(3)
C12 N2 C17A 117.5(7)
C15 N2 C17A 118.8(7)
C12 N2 C17 121.8(5)
C15 N2 C17 111.2(5)
C1 O2 H2 109.5
C14 O3 H3 109.5

loop_
_geom_bond_atom_site_label_1
_geom_bond_atom_site_label_2
_geom_bond_distance
C1 O1 1.240(4)
C1 O2 1.284(4)
C1 C2 1.468(4)
C2 C7 1.368(4)
C2 C3 1.377(4)
C3 C4 1.374(4)
C3 H18 0.9300
C4 C5 1.369(4)
C4 H17 0.9300
C5 C6 1.389(4)
C5 N1 1.410(4)
C6 C7 1.383(5)
C6 H10 0.9300
C7 H11 0.9300
C8 N1 1.274(4)
C8 C9 1.441(4)
C8 H7 0.9300
C9 C10 1.374(4)
C9 C14 1.414(5)
C10 C11 1.370(4)
C10 H5 0.9300
C11 C12 1.411(5)
C11 H4 0.9300
C12 N2 1.365(4)
C12 C13 1.394(5)
C13 C14 1.379(5)
C13 H15 0.9300
C14 O3 1.344(4)
C15 N2 1.481(4)
C15 C16 1.485(5)
C15 H2A 0.9700
C15 H2B 0.9700
C16 H1A 0.9600
C16 H1B 0.9600
C16 H1C 0.9600
C17 C18 1.440(19)
C17 N2 1.569(14)
C17 H17A 0.9700
C17 H17B 0.9700
C18 H18A 0.9600
C18 H18B 0.9600
C18 H18C 0.9600
C17A C18A 1.53(2)
C17A N2 1.538(15)
C17A H17C 0.9700
C17A H17D 0.9700
C18A H18D 0.9600
C18A H18E 0.9600
C18A H18F 0.9600
O2 H2 0.8200
O3 H3 0.8200

loop_
_geom_hbond_atom_site_label_D
_geom_hbond_atom_site_label_H
_geom_hbond_atom_site_label_A
_geom_hbond_site_symmetry_A
_geom_hbond_distance_DH
_geom_hbond_distance_HA
_geom_hbond_distance_DA
_geom_hbond_angle_DHA
_geom_hbond_publ_flag
O3 H3 N1 . 0.82 1.88 2.609(3) 147 y
O2 H2 O1 3_767 0.82 1.80 2.613(2) 170 y

loop_
_geom_torsion_atom_site_label_1
_geom_torsion_atom_site_label_2
_geom_torsion_atom_site_label_3
_geom_torsion_atom_site_label_4
_geom_torsion
O1 C1 C2 C7 10.7(6)
O2 C1 C2 C7 -170.5(3)
O1 C1 C2 C3 -167.8(4)
O2 C1 C2 C3 11.1(6)
C7 C2 C3 C4 -1.5(6)
C1 C2 C3 C4 176.9(4)
C2 C3 C4 C5 1.4(6)
C3 C4 C5 C6 -0.5(6)
C3 C4 C5 N1 -176.7(3)
C4 C5 C6 C7 -0.1(6)
N1 C5 C6 C7 175.8(3)
C3 C2 C7 C6 0.9(6)
C1 C2 C7 C6 -177.6(4)
C5 C6 C7 C2 -0.1(6)
N1 C8 C9 C10 177.6(4)
N1 C8 C9 C14 -0.6(6)
C14 C9 C10 C11 0.0(6)
C8 C9 C10 C11 -178.2(4)
C9 C10 C11 C12 0.2(6)
C10 C11 C12 N2 179.6(4)
C10 C11 C12 C13 -1.5(6)
N2 C12 C13 C14 -178.3(4)
C11 C12 C13 C14 2.8(6)
C12 C13 C14 O3 179.4(4)
C12 C13 C14 C9 -2.7(6)
C10 C9 C14 O3 179.1(4)
C8 C9 C14 O3 -2.6(6)
C10 C9 C14 C13 1.2(6)
C8 C9 C14 C13 179.5(4)
C9 C8 N1 C5 -175.9(3)
C4 C5 N1 C8 -169.4(3)
C6 C5 N1 C8 14.6(5)
C13 C12 N2 C15 172.2(4)
C11 C12 N2 C15 -9.0(5)
C13 C12 N2 C17A -21.8(10)
C11 C12 N2 C17A 157.0(9)
C13 C12 N2 C17 18.6(7)
C11 C12 N2 C17 -162.5(6)
C16 C15 N2 C12 88.2(4)
C16 C15 N2 C17A -77.6(10)
C16 C15 N2 C17 -115.7(5)
C18A C17A N2 C12 97.2(10)
C18A C17A N2 C15 -96.3(11)
C18A C17A N2 C17 -9.9(8)
C18 C17 N2 C12 -98.4(11)
C18 C17 N2 C15 105.4(10)
C18 C17 N2 C17A -4.7(18)
